data_4062788
loop_
_publ_author_name
'Pascal Dotta'
'P.G. Anil Kumar '
'Paul S. Pregosin'
'Alberto Albinati'
'Silvia Rizzato'

_journal_name_full Organometallics
_journal_paper_doi 10.1021/om0496535
_journal_year 2004
_chemical_formula_sum 'C66 H50 B2 F8 O2 P2 Pd2'
_chemical_formula_weight 1323.42
_chemical_name_common '[Pd(MeO-MOP)]2(BF4)2'
_space_group_IT_number 4
_symmetry_cell_setting monoclinic
_symmetry_space_group_name_Hall 'P 2yb'
_symmetry_space_group_name_H-M 'P 1 21 1'
_cell_angle_alpha 90.000(2)
_cell_angle_beta 100.175(2)
_cell_angle_gamma 90.000(2)
_cell_formula_units_Z 2
_cell_length_a 11.3415(10)
_cell_length_b 16.9947(14)
_cell_length_c 15.1263(13)
_cell_measurement_temperature 293(2)
_cell_volume 2869.7(4)
_diffrn_ambient_temperature 293(2)
_exptl_crystal_density_diffrn 1.532
_cod_original_sg_symbol_H-M 'P 21'
_cod_database_code 4062788

loop_
_symmetry_equiv_pos_as_xyz
'x, y, z'
'-x, y+1/2, -z'

loop_
_atom_site_label
_atom_site_type_symbol
_atom_site_fract_x
_atom_site_fract_y
_atom_site_fract_z
_atom_site_U_iso_or_equiv
_atom_site_adp_type
_atom_site_occupancy
_atom_site_calc_flag
_atom_site_refinement_flags
_atom_site_disorder_assembly
_atom_site_disorder_group
Pd1 Pd 0.56089(3) 0.295080(14) 0.230469(18) 0.03418(9) Uani 1 d . . .
Pd2 Pd 0.44184(3) 0.168677(15) 0.282541(18) 0.03494(9) Uani 1 d . . .
P1 P 0.68227(11) 0.39483(7) 0.19362(8) 0.0391(3) Uani 1 d . . .
P2 P 0.32912(10) 0.06376(7) 0.31667(7) 0.0378(3) Uani 1 d . . .
O1 O 0.5726(3) 0.3610(2) 0.4202(2) 0.0541(8) Uiso 1 d . . .
O2 O 0.2030(3) 0.2629(2) 0.2005(2) 0.0551(9) Uiso 1 d . . .
C1O1 C 0.4548(5) 0.3743(4) 0.4378(4) 0.0748(17) Uani 1 d . . .
H1O1 H 0.4012 0.3355 0.4070 0.112 Uiso 1 calc R . .
H1O2 H 0.4283 0.4259 0.4170 0.112 Uiso 1 calc R . .
H1O3 H 0.4555 0.3707 0.5012 0.112 Uiso 1 calc R . .
C1O2 C 0.1821(5) 0.3430(4) 0.2256(5) 0.087(2) Uani 1 d . . .
H1O4 H 0.2550 0.3647 0.2584 0.131 Uiso 1 calc R . .
H1O5 H 0.1215 0.3437 0.2625 0.131 Uiso 1 calc R . .
H1O6 H 0.1561 0.3737 0.1724 0.131 Uiso 1 calc R . .
C1A C 0.7003(4) 0.2856(3) 0.3484(3) 0.0362(10) Uani 1 d . . .
C2A C 0.7450(4) 0.2063(3) 0.3279(3) 0.0417(10) Uani 1 d . . .
C3A C 0.8428(5) 0.1992(3) 0.2836(3) 0.0515(12) Uani 1 d . . .
H3A H 0.8798 0.2446 0.2677 0.067 Uiso 1 calc R . .
C4A C 0.8855(5) 0.1281(3) 0.2632(4) 0.0677(15) Uani 1 d . . .
H4A H 0.9494 0.1252 0.2324 0.088 Uiso 1 calc R . .
C5A C 0.8318(5) 0.0582(3) 0.2892(4) 0.0724(15) Uani 1 d . . .
H5A H 0.8604 0.0090 0.2762 0.094 Uiso 1 calc R . .
C6A C 0.7375(5) 0.0647(3) 0.3338(4) 0.0639(14) Uani 1 d . . .
H6A H 0.7036 0.0190 0.3522 0.083 Uiso 1 calc R . .
C7A C 0.6905(4) 0.1366(3) 0.3524(3) 0.0480(10) Uani 1 d . . .
C8A C 0.5897(5) 0.1452(3) 0.3958(3) 0.0519(12) Uani 1 d . . .
H8A H 0.5535 0.1002 0.4137 0.068 Uiso 1 calc R . .
C9A C 0.5433(4) 0.2183(3) 0.4126(3) 0.0466(11) Uani 1 d . . .
H9A H 0.4750 0.2208 0.4387 0.061 Uiso 1 calc R . .
C10A C 0.5979(4) 0.2894(3) 0.3908(2) 0.0406(9) Uani 1 d . . .
C11A C 0.7912(4) 0.3501(3) 0.3599(3) 0.0400(10) Uani 1 d . . .
C12A C 0.8762(4) 0.3520(3) 0.4417(3) 0.0457(11) Uani 1 d . . .
C13A C 0.8758(4) 0.2985(4) 0.5145(3) 0.0521(11) Uani 1 d . . .
H13A H 0.8181 0.2591 0.5092 0.068 Uiso 1 calc R . .
C14A C 0.9569(5) 0.3041(4) 0.5899(3) 0.0669(15) Uani 1 d . . .
H14A H 0.9549 0.2685 0.6363 0.087 Uiso 1 calc R . .
C15A C 1.0453(7) 0.3630(5) 0.6001(5) 0.085(2) Uani 1 d . . .
H15A H 1.0999 0.3666 0.6536 0.111 Uiso 1 calc R . .
C16A C 1.0519(6) 0.4150(5) 0.5326(5) 0.089(2) Uani 1 d . . .
H16A H 1.1119 0.4529 0.5394 0.116 Uiso 1 calc R . .
C17A C 0.9657(5) 0.4109(4) 0.4509(4) 0.0629(15) Uani 1 d . . .
C18A C 0.9707(6) 0.4638(4) 0.3782(4) 0.0769(19) Uani 1 d . . .
H18A H 1.0301 0.5022 0.3843 0.100 Uiso 1 calc R . .
C19A C 0.8910(5) 0.4591(4) 0.3010(4) 0.0640(15) Uani 1 d . . .
H19A H 0.8969 0.4929 0.2536 0.083 Uiso 1 calc R . .
C20A C 0.7989(5) 0.4028(3) 0.2924(3) 0.0442(11) Uani 1 d . . .
C1B C 0.3206(4) 0.1640(4) 0.1534(3) 0.0406(10) Uani 1 d . . .
C2B C 0.4240(4) 0.1412(2) 0.1099(3) 0.0380(9) Uani 1 d . . .
C3B C 0.4490(4) 0.0624(3) 0.0969(3) 0.0484(11) Uani 1 d . . .
H3B H 0.3980 0.0231 0.1106 0.063 Uiso 1 calc R . .
C4B C 0.5520(4) 0.0435(3) 0.0630(3) 0.0582(13) Uani 1 d . . .
H4B H 0.5702 -0.0092 0.0552 0.076 Uiso 1 calc R . .
C5B C 0.6269(5) 0.1003(4) 0.0411(3) 0.0692(15) Uani 1 d . . .
H5B H 0.6965 0.0859 0.0206 0.090 Uiso 1 calc R . .
C6B C 0.6010(4) 0.1776(3) 0.0490(3) 0.0594(13) Uani 1 d . . .
H6B H 0.6512 0.2157 0.0316 0.077 Uiso 1 calc R . .
C7B C 0.4976(4) 0.2007(3) 0.0835(3) 0.0457(10) Uani 1 d . . .
C8B C 0.4683(4) 0.2817(3) 0.0922(3) 0.0454(12) Uani 1 d . . .
H8B H 0.5115 0.3204 0.0684 0.059 Uiso 1 calc R . .
C9B C 0.3742(4) 0.3030(3) 0.1366(3) 0.0505(11) Uani 1 d . . .
H9B H 0.3590 0.3559 0.1457 0.066 Uiso 1 calc R . .
C10B C 0.3024(4) 0.2447(3) 0.1675(3) 0.0425(10) Uani 1 d . . .
C11B C 0.2181(4) 0.1064(3) 0.1487(3) 0.0374(9) Uani 1 d . . .
C12B C 0.1316(4) 0.1019(3) 0.0684(3) 0.0424(10) Uani 1 d . . .
C13B C 0.1340(4) 0.1521(3) -0.0064(3) 0.0490(12) Uani 1 d . . .
H13B H 0.1932 0.1903 -0.0031 0.064 Uiso 1 calc R . .
C14B C 0.0493(5) 0.1448(4) -0.0842(3) 0.0627(15) Uani 1 d . . .
H14B H 0.0512 0.1785 -0.1323 0.082 Uiso 1 calc R . .
C15B C -0.0393(5) 0.0863(4) -0.0900(4) 0.0674(16) Uani 1 d . . .
H15B H -0.0954 0.0803 -0.1424 0.088 Uiso 1 calc R . .
C16B C -0.0423(5) 0.0389(4) -0.0190(3) 0.0595(14) Uani 1 d . . .
H16B H -0.1018 0.0006 -0.0238 0.077 Uiso 1 calc R . .
C17B C 0.0398(4) 0.0442(3) 0.0618(3) 0.0470(11) Uani 1 d . . .
C18B C 0.0356(5) -0.0051(3) 0.1371(3) 0.0530(13) Uani 1 d . . .
H18B H -0.0244 -0.0429 0.1333 0.069 Uiso 1 calc R . .
C19B C 0.1160(4) 0.0014(3) 0.2138(3) 0.0482(12) Uani 1 d . . .
H19B H 0.1098 -0.0311 0.2622 0.063 Uiso 1 calc R . .
C20B C 0.2098(4) 0.0575(3) 0.2212(3) 0.0396(10) Uani 1 d . . .
C111 C 0.7550(4) 0.3772(3) 0.0958(3) 0.0454(11) Uani 1 d . . .
C112 C 0.6906(5) 0.3886(3) 0.0105(3) 0.0555(13) Uani 1 d . . .
H112 H 0.6147 0.4111 0.0028 0.072 Uiso 1 calc R . .
C113 C 0.7393(6) 0.3663(3) -0.0645(3) 0.0665(15) Uani 1 d . . .
H113 H 0.6976 0.3767 -0.1220 0.086 Uiso 1 calc R . .
C114 C 0.8468(6) 0.3297(4) -0.0538(4) 0.0765(18) Uani 1 d . . .
H114 H 0.8772 0.3125 -0.1036 0.099 Uiso 1 calc R . .
C115 C 0.9104(6) 0.3181(4) 0.0307(4) 0.0856(19) Uani 1 d . . .
H115 H 0.9849 0.2937 0.0377 0.111 Uiso 1 calc R . .
C116 C 0.8655(5) 0.3424(3) 0.1068(4) 0.0662(14) Uani 1 d . . .
H116 H 0.9102 0.3350 0.1640 0.086 Uiso 1 calc R . .
C121 C 0.6168(4) 0.4919(3) 0.1776(3) 0.0454(11) Uani 1 d . . .
C122 C 0.5105(5) 0.5088(3) 0.2080(3) 0.0510(12) Uani 1 d . . .
H122 H 0.4699 0.4688 0.2318 0.066 Uiso 1 calc R . .
C123 C 0.4653(6) 0.5837(3) 0.2033(3) 0.0686(16) Uani 1 d . . .
H123 H 0.3936 0.5939 0.2229 0.089 Uiso 1 calc R . .
C124 C 0.5251(6) 0.6437(3) 0.1698(3) 0.0708(17) Uani 1 d . . .
H124 H 0.4942 0.6945 0.1665 0.092 Uiso 1 calc R . .
C125 C 0.6324(6) 0.6280(3) 0.1411(4) 0.0641(15) Uani 1 d . . .
H125 H 0.6758 0.6689 0.1215 0.083 Uiso 1 calc R . .
C126 C 0.6746(5) 0.5522(3) 0.1416(3) 0.0535(13) Uani 1 d . . .
H126 H 0.7428 0.5414 0.1174 0.070 Uiso 1 calc R . .
C211 C 0.2670(5) 0.0871(3) 0.4150(3) 0.0489(12) Uani 1 d . . .
C212 C 0.3231(6) 0.0665(4) 0.5007(3) 0.0667(16) Uani 1 d . . .
H212 H 0.3886 0.0327 0.5073 0.087 Uiso 1 calc R . .
C213 C 0.2853(7) 0.0942(4) 0.5764(4) 0.087(2) Uani 1 d . . .
H213 H 0.3277 0.0820 0.6332 0.114 Uiso 1 calc R . .
C214 C 0.1860(8) 0.1394(6) 0.5676(5) 0.124(3) Uani 1 d . . .
H214 H 0.1593 0.1584 0.6182 0.161 Uiso 1 calc R . .
C215 C 0.1264(9) 0.1565(8) 0.4857(5) 0.172(6) Uani 1 d . . .
H215 H 0.0545 0.1839 0.4801 0.224 Uiso 1 calc R . .
C216 C 0.1697(6) 0.1338(5) 0.4068(4) 0.105(3) Uani 1 d . . .
H216 H 0.1316 0.1509 0.3506 0.136 Uiso 1 calc R . .
C221 C 0.3869(4) -0.0357(3) 0.3272(3) 0.0438(11) Uani 1 d . . .
C222 C 0.4849(5) -0.0561(3) 0.2895(3) 0.0542(13) Uani 1 d . . .
H222 H 0.5269 -0.0173 0.2647 0.071 Uiso 1 calc R . .
C223 C 0.5213(5) -0.1345(3) 0.2881(4) 0.0649(15) Uani 1 d . . .
H223 H 0.5888 -0.1477 0.2642 0.084 Uiso 1 calc R . .
C224 C 0.4570(6) -0.1923(4) 0.3223(3) 0.0699(16) Uani 1 d . . .
H224 H 0.4797 -0.2447 0.3193 0.091 Uiso 1 calc R . .
C225 C 0.3612(6) -0.1734(3) 0.3603(3) 0.0623(15) Uani 1 d . . .
H225 H 0.3203 -0.2131 0.3846 0.081 Uiso 1 calc R . .
C226 C 0.3239(5) -0.0984(3) 0.3636(3) 0.0526(12) Uani 1 d . . .
H226 H 0.2573 -0.0868 0.3894 0.068 Uiso 1 calc R . .
B1 B 0.7503(7) -0.1421(4) 0.1086(5) 0.0670(17) Uani 1 d . . .
F1 F 0.7724(6) -0.1106(6) 0.0340(4) 0.216(5) Uani 1 d . . .
F2 F 0.8346(9) -0.1927(5) 0.1321(9) 0.301(6) Uani 1 d . . .
F3 F 0.6437(5) -0.1748(3) 0.0954(3) 0.135(2) Uani 1 d . . .
F4 F 0.7654(5) -0.0911(3) 0.1730(4) 0.152(2) Uani 1 d . . .
B2 B 0.7311(7) 0.0758(5) 0.6190(5) 0.077(2) Uani 1 d . . .
F5 F 0.6257(5) 0.1096(5) 0.6060(3) 0.186(3) Uani 1 d . . .
F6 F 0.7593(5) 0.0318(4) 0.6912(3) 0.157(2) Uani 1 d . . .
F7 F 0.7396(7) 0.0316(5) 0.5494(4) 0.191(3) Uani 1 d . . .
F8 F 0.8072(9) 0.1239(5) 0.6151(12) 0.396(10) Uani 1 d . . .

loop_
_atom_site_aniso_label
_atom_site_aniso_U_11
_atom_site_aniso_U_22
_atom_site_aniso_U_33
_atom_site_aniso_U_23
_atom_site_aniso_U_13
_atom_site_aniso_U_12
Pd1 0.03311(18) 0.03281(17) 0.03490(14) 0.00134(13) 0.00130(12) -0.00448(14)
Pd2 0.03160(18) 0.03581(18) 0.03556(14) 0.00296(13) 0.00082(12) -0.00423(14)
P1 0.0391(7) 0.0367(6) 0.0416(5) 0.0006(4) 0.0075(5) -0.0055(5)
P2 0.0339(6) 0.0382(6) 0.0418(5) 0.0021(4) 0.0078(5) -0.0044(5)
C1O1 0.055(3) 0.089(4) 0.082(4) -0.014(3) 0.018(3) 0.022(3)
C1O2 0.057(3) 0.069(4) 0.132(6) -0.040(4) 0.009(4) 0.010(3)
C1A 0.038(2) 0.039(3) 0.0305(17) -0.0025(19) 0.0010(16) -0.004(2)
C2A 0.044(3) 0.036(2) 0.040(2) -0.0002(17) -0.0045(19) -0.008(2)
C3A 0.052(3) 0.044(3) 0.058(3) -0.007(2) 0.009(2) 0.002(2)
C4A 0.052(3) 0.068(4) 0.082(4) -0.015(3) 0.009(3) 0.012(3)
C5A 0.060(3) 0.046(3) 0.103(4) -0.017(3) -0.010(3) 0.014(3)
C6A 0.061(3) 0.039(3) 0.080(3) 0.013(2) -0.019(3) -0.006(2)
C7A 0.040(2) 0.046(2) 0.051(2) 0.0054(19) -0.0109(19) 0.000(2)
C8A 0.050(3) 0.055(3) 0.043(2) 0.017(2) -0.012(2) -0.016(2)
C9A 0.043(3) 0.060(3) 0.035(2) 0.009(2) 0.0004(18) -0.016(2)
C10A 0.034(2) 0.049(3) 0.0362(18) -0.007(2) -0.0015(15) 0.004(2)
C11A 0.037(3) 0.038(2) 0.046(2) -0.0063(18) 0.009(2) 0.000(2)
C12A 0.033(2) 0.050(3) 0.051(2) -0.016(2) -0.0020(19) 0.001(2)
C13A 0.045(3) 0.057(3) 0.053(2) -0.007(3) 0.0032(19) 0.009(3)
C14A 0.058(3) 0.084(4) 0.053(3) -0.016(3) -0.007(2) 0.014(3)
C15A 0.081(5) 0.094(5) 0.067(4) -0.018(3) -0.026(3) 0.002(4)
C16A 0.066(4) 0.097(5) 0.088(5) -0.025(4) -0.029(3) -0.016(4)
C17A 0.047(3) 0.071(4) 0.068(3) -0.020(3) 0.002(3) -0.008(3)
C18A 0.055(4) 0.079(4) 0.089(4) -0.006(3) -0.008(3) -0.037(3)
C19A 0.056(3) 0.068(4) 0.066(3) -0.002(3) 0.003(3) -0.028(3)
C20A 0.042(3) 0.043(3) 0.045(2) -0.0038(19) 0.002(2) -0.005(2)
C1B 0.038(2) 0.047(3) 0.0343(18) 0.003(2) -0.0027(16) -0.002(2)
C2B 0.033(2) 0.045(3) 0.0348(19) -0.0015(16) 0.0013(16) -0.0056(18)
C3B 0.047(3) 0.059(3) 0.038(2) -0.005(2) 0.0066(19) -0.007(2)
C4B 0.048(3) 0.065(3) 0.063(3) -0.014(3) 0.012(2) 0.010(3)
C5B 0.046(3) 0.101(4) 0.066(3) -0.018(3) 0.024(3) 0.000(3)
C6B 0.046(3) 0.079(4) 0.054(2) -0.009(3) 0.013(2) -0.018(3)
C7B 0.048(3) 0.057(3) 0.0290(19) 0.0014(17) -0.0005(18) -0.019(2)
C8B 0.047(3) 0.048(3) 0.037(2) 0.010(2) -0.0029(18) -0.017(2)
C9B 0.060(3) 0.036(2) 0.047(2) 0.008(2) -0.013(2) -0.004(2)
C10B 0.037(2) 0.044(3) 0.041(2) -0.0020(18) -0.0071(18) 0.000(2)
C11B 0.027(2) 0.042(3) 0.042(2) -0.0098(18) 0.0025(17) -0.0011(19)
C12B 0.040(3) 0.044(3) 0.042(2) -0.0078(18) 0.0070(19) 0.003(2)
C13B 0.045(3) 0.052(3) 0.047(2) -0.003(2) -0.0016(19) -0.003(2)
C14B 0.060(3) 0.074(4) 0.050(3) -0.002(2) -0.003(2) 0.002(3)
C15B 0.048(3) 0.080(4) 0.066(3) -0.019(3) -0.011(3) -0.007(3)
C16B 0.040(3) 0.072(4) 0.062(3) -0.017(3) -0.002(2) -0.013(3)
C17B 0.034(2) 0.053(3) 0.053(3) -0.018(2) 0.006(2) -0.007(2)
C18B 0.042(3) 0.048(3) 0.071(3) -0.013(2) 0.016(3) -0.013(2)
C19B 0.039(3) 0.052(3) 0.055(3) -0.004(2) 0.012(2) -0.009(2)
C20B 0.032(2) 0.039(3) 0.048(2) -0.0038(19) 0.0072(18) -0.004(2)
C111 0.046(3) 0.045(3) 0.049(2) 0.0009(19) 0.020(2) -0.003(2)
C112 0.065(3) 0.051(3) 0.052(3) 0.015(2) 0.015(2) 0.003(3)
C113 0.085(4) 0.068(4) 0.050(3) 0.009(2) 0.023(3) 0.006(3)
C114 0.093(5) 0.076(4) 0.072(4) 0.003(3) 0.048(4) 0.008(3)
C115 0.072(4) 0.095(5) 0.097(4) 0.007(4) 0.034(4) 0.023(4)
C116 0.052(3) 0.079(4) 0.069(3) 0.005(3) 0.016(3) 0.007(3)
C121 0.055(3) 0.041(3) 0.041(2) -0.0035(18) 0.011(2) -0.002(2)
C122 0.055(3) 0.052(3) 0.048(2) 0.010(2) 0.014(2) 0.011(2)
C123 0.086(4) 0.063(4) 0.061(3) -0.001(2) 0.023(3) 0.017(3)
C124 0.112(5) 0.047(3) 0.054(3) -0.003(2) 0.014(3) 0.015(3)
C125 0.100(5) 0.033(3) 0.063(3) -0.002(2) 0.026(3) -0.011(3)
C126 0.074(4) 0.035(3) 0.056(3) 0.004(2) 0.023(3) -0.008(2)
C211 0.050(3) 0.043(3) 0.056(3) 0.000(2) 0.015(2) -0.003(2)
C212 0.072(4) 0.080(4) 0.051(3) 0.005(3) 0.018(3) 0.018(3)
C213 0.110(5) 0.104(5) 0.052(3) 0.005(3) 0.027(3) 0.022(4)
C214 0.147(8) 0.171(9) 0.062(4) -0.008(4) 0.044(5) 0.063(7)
C215 0.159(9) 0.276(14) 0.081(5) -0.024(6) 0.022(5) 0.154(10)
C216 0.084(4) 0.171(8) 0.057(3) -0.014(4) 0.006(3) 0.070(5)
C221 0.046(3) 0.038(3) 0.049(2) 0.0086(18) 0.013(2) -0.003(2)
C222 0.057(3) 0.060(3) 0.049(3) -0.001(2) 0.018(2) -0.010(3)
C223 0.070(4) 0.066(4) 0.062(3) -0.006(2) 0.023(3) 0.020(3)
C224 0.105(5) 0.045(3) 0.061(3) -0.004(3) 0.018(3) 0.006(3)
C225 0.087(4) 0.040(3) 0.064(3) 0.008(2) 0.025(3) 0.002(3)
C226 0.055(3) 0.041(3) 0.066(3) 0.000(2) 0.022(3) -0.004(2)
B1 0.072(4) 0.048(3) 0.078(4) -0.020(3) 0.006(3) 0.002(3)
F1 0.194(7) 0.350(11) 0.111(4) -0.032(5) 0.048(4) -0.193(8)
F2 0.223(8) 0.176(8) 0.494(17) -0.048(10) 0.032(9) 0.114(7)
F3 0.149(4) 0.161(4) 0.085(3) -0.001(3) -0.005(3) -0.106(4)
F4 0.148(5) 0.158(5) 0.147(4) -0.090(4) 0.021(4) -0.045(4)
B2 0.072(5) 0.097(6) 0.067(4) 0.012(4) 0.024(4) 0.015(4)
F5 0.132(4) 0.334(9) 0.104(3) 0.071(4) 0.052(3) 0.136(5)
F6 0.158(5) 0.219(6) 0.096(3) 0.049(3) 0.026(3) 0.090(5)
F7 0.225(8) 0.238(7) 0.109(4) -0.013(5) 0.028(4) 0.086(6)
F8 0.189(9) 0.142(8) 0.80(3) 0.106(12) -0.083(12) -0.080(7)

loop_
_geom_bond_atom_site_label_1
_geom_bond_atom_site_label_2
_geom_bond_distance
_geom_bond_site_symmetry_2
_geom_bond_publ_flag
Pd1 C1A 2.171(4) . ?
Pd1 C8B 2.181(4) . ?
Pd1 P1 2.3132(12) . ?
Pd1 C9B 2.336(4) . ?
Pd1 C10A 2.388(3) . ?
Pd1 Pd2 2.7265(4) . ?
Pd2 C1B 2.182(4) . ?
Pd2 C8A 2.212(4) . ?
Pd2 C9A 2.260(5) . ?
Pd2 P2 2.3050(12) . ?
Pd2 C10B 2.495(4) . ?
Pd2 C2B 2.626(4) . ?
P1 C121 1.808(5) . ?
P1 C20A 1.817(5) . ?
P1 C111 1.841(4) . ?
P2 C211 1.798(5) . ?
P2 C20B 1.799(5) . ?
P2 C221 1.810(5) . ?
O1 C10A 1.344(5) . ?
O1 C1O1 1.426(6) . ?
O2 C10B 1.346(5) . ?
O2 C1O2 1.443(6) . ?
C1A C10A 1.423(6) . ?
C1A C2A 1.491(7) . ?
C1A C11A 1.493(6) . ?
C2A C3A 1.399(6) . ?
C2A C7A 1.416(6) . ?
C3A C4A 1.357(7) . ?
C4A C5A 1.422(8) . ?
C5A C6A 1.366(8) . ?
C6A C7A 1.382(7) . ?
C7A C8A 1.423(7) . ?
C8A C9A 1.390(7) . ?
C9A C10A 1.423(6) . ?
C11A C20A 1.373(6) . ?
C11A C12A 1.428(6) . ?
C12A C17A 1.415(8) . ?
C12A C13A 1.428(7) . ?
C13A C14A 1.337(6) . ?
C14A C15A 1.406(10) . ?
C15A C16A 1.361(11) . ?
C16A C17A 1.435(7) . ?
C17A C18A 1.430(9) . ?
C18A C19A 1.347(8) . ?
C19A C20A 1.405(7) . ?
C1B C10B 1.409(8) . ?
C1B C2B 1.493(6) . ?
C1B C11B 1.512(7) . ?
C2B C3B 1.391(6) . ?
C2B C7B 1.412(6) . ?
C3B C4B 1.394(6) . ?
C4B C5B 1.366(7) . ?
C5B C6B 1.356(8) . ?
C6B C7B 1.421(6) . ?
C7B C8B 1.427(7) . ?
C8B C9B 1.405(6) . ?
C9B C10B 1.414(6) . ?
C11B C20B 1.392(6) . ?
C11B C12B 1.422(6) . ?
C12B C13B 1.420(6) . ?
C12B C17B 1.422(7) . ?
C13B C14B 1.387(7) . ?
C14B C15B 1.406(8) . ?
C15B C16B 1.348(9) . ?
C16B C17B 1.402(7) . ?
C17B C18B 1.420(7) . ?
C18B C19B 1.347(7) . ?
C19B C20B 1.418(6) . ?
C111 C116 1.370(7) . ?
C111 C112 1.380(7) . ?
C112 C113 1.399(7) . ?
C113 C114 1.354(8) . ?
C114 C115 1.365(9) . ?
C115 C116 1.401(8) . ?
C121 C126 1.379(6) . ?
C121 C122 1.394(7) . ?
C122 C123 1.369(7) . ?
C123 C124 1.371(8) . ?
C124 C125 1.389(8) . ?
C125 C126 1.375(8) . ?
C211 C216 1.347(8) . ?
C211 C212 1.385(7) . ?
C212 C213 1.376(7) . ?
C213 C214 1.350(10) . ?
C214 C215 1.334(11) . ?
C215 C216 1.422(8) . ?
C221 C222 1.380(6) . ?
C221 C226 1.445(6) . ?
C222 C223 1.397(8) . ?
C223 C224 1.377(8) . ?
C224 C225 1.355(8) . ?
C225 C226 1.348(7) . ?
B1 F4 1.292(7) . ?
B1 F2 1.289(10) . ?
B1 F1 1.311(9) . ?
B1 F3 1.314(8) . ?
B2 F8 1.199(11) . ?
B2 F5 1.310(9) . ?
B2 F7 1.310(9) . ?
B2 F6 1.316(8) . ?
